data_7108709
loop_
_publ_author_name
'Mengtao Ma'
'Anastas Sidiropoulos'
'Lalrempuia Ralte'
'Andreas Stasch'
'Cameron Jones'

_publ_section_title
;
 Metal-only Lewis pairs featuring unsupported Pt>M (M = Zn or Cd) dative
 bonds
;
_journal_name_full Chem.Commun.
_journal_page_first 48
_journal_paper_doi 10.1039/c2cc37442k
_journal_volume 49
_journal_year 2013
_chemical_formula_sum 'C42 H72 Br2 P2 Pt Zn'
_chemical_formula_weight 1059.22
_chemical_name_systematic
;
?
;
_space_group_IT_number 15
_symmetry_cell_setting monoclinic
_symmetry_space_group_name_Hall '-C 2yc'
_symmetry_space_group_name_H-M 'C 1 2/c 1'
_atom_sites_solution_hydrogens geom
_atom_sites_solution_primary direct
_atom_sites_solution_secondary difmap
_audit_creation_method SHELXL-97
_cell_angle_alpha 90.00
_cell_angle_beta 93.615(5)
_cell_angle_gamma 90.00
_cell_formula_units_Z 4
_cell_length_a 16.7915(8)
_cell_length_b 10.9089(17)
_cell_length_c 23.5671(14)
_cell_measurement_temperature 123(2)
_cell_volume 4308.4(7)
_computing_structure_refinement 'SHELXL-97 (Sheldrick, 1997)'
_computing_structure_solution 'SHELXS-97 (Sheldrick, 1990)'
_diffrn_ambient_temperature 123(2)
_diffrn_measured_fraction_theta_full 0.999
_diffrn_measured_fraction_theta_max 0.999
_diffrn_measurement_device_type 'Oxford Gemini Ultra'
_diffrn_radiation_monochromator graphite
_diffrn_radiation_source 'Enhance (Mo) X-ray Source'
_diffrn_radiation_type MoK\a
_diffrn_radiation_wavelength 0.71073
_diffrn_reflns_av_R_equivalents 0.0240
_diffrn_reflns_av_sigmaI/netI 0.0272
_diffrn_reflns_limit_h_max 23
_diffrn_reflns_limit_h_min -23
_diffrn_reflns_limit_k_max 15
_diffrn_reflns_limit_k_min -15
_diffrn_reflns_limit_l_max 30
_diffrn_reflns_limit_l_min -33
_diffrn_reflns_number 19036
_diffrn_reflns_theta_full 30.00
_diffrn_reflns_theta_max 30.00
_diffrn_reflns_theta_min 2.23
_exptl_absorpt_coefficient_mu 5.757
_exptl_absorpt_correction_T_max 0.327
_exptl_absorpt_correction_T_min 0.161
_exptl_absorpt_correction_type multi-scan
_exptl_absorpt_process_details 'SCALE3 ABSPACK'
_exptl_crystal_colour yellow-orange
_exptl_crystal_density_diffrn 1.633
_exptl_crystal_density_method 'not measured'
_exptl_crystal_description block
_exptl_crystal_F_000 2128
_exptl_crystal_size_max 0.50
_exptl_crystal_size_mid 0.40
_exptl_crystal_size_min 0.25
_refine_diff_density_max 1.340
_refine_diff_density_min -1.692
_refine_diff_density_rms 0.102
_refine_ls_extinction_method none
_refine_ls_goodness_of_fit_ref 1.063
_refine_ls_hydrogen_treatment constr
_refine_ls_matrix_type full
_refine_ls_number_parameters 300
_refine_ls_number_reflns 6274
_refine_ls_number_restraints 29
_refine_ls_restrained_S_all 1.063
_refine_ls_R_factor_all 0.0356
_refine_ls_R_factor_gt 0.0251
_refine_ls_shift/su_max 0.001
_refine_ls_shift/su_mean 0.000
_refine_ls_structure_factor_coef Fsqd
_refine_ls_weighting_details 'calc w=1/[\s^2^(Fo^2^)+(0.0103P)^2^+18.0097P] where P=(Fo^2^+2Fc^2^)/3'
_refine_ls_weighting_scheme calc
_refine_ls_wR_factor_gt 0.0489
_refine_ls_wR_factor_ref 0.0523
_reflns_number_gt 5203
_reflns_number_total 6274
_reflns_threshold_expression >2sigma(I)
_cod_data_source_file c2cc37442k.txt
_cod_data_source_block compound1
_cod_original_sg_symbol_H-M C2/c
_cod_database_code 7108709

loop_
_symmetry_equiv_pos_as_xyz
'x, y, z'
'-x, y, -z+1/2'
'x+1/2, y+1/2, z'
'-x+1/2, y+1/2, -z+1/2'
'-x, -y, -z'
'x, -y, z-1/2'
'-x+1/2, -y+1/2, -z'
'x+1/2, -y+1/2, z-1/2'

loop_
_atom_site_label
_atom_site_type_symbol
_atom_site_fract_x
_atom_site_fract_y
_atom_site_fract_z
_atom_site_U_iso_or_equiv
_atom_site_adp_type
_atom_site_occupancy
_atom_site_symmetry_multiplicity
_atom_site_calc_flag
_atom_site_refinement_flags
_atom_site_disorder_assembly
_atom_site_disorder_group
Pt1 Pt 0.5000 0.249040(13) 0.2500 0.01408(4) Uani 1 2 d S . .
Br1 Br 0.59577(3) 0.57824(3) 0.305324(16) 0.04823(11) Uani 1 1 d . . .
Zn1 Zn 0.5000 0.46941(4) 0.2500 0.03012(12) Uani 1 2 d S . .
P1 P 0.45664(4) 0.24227(6) 0.33952(2) 0.01376(11) Uani 1 1 d D . .
C2 C 0.35991(15) 0.3177(2) 0.34991(10) 0.0159(5) Uani 1 1 d . A .
H2 H 0.3362 0.2784 0.3832 0.019 Uiso 1 1 calc R . .
C3 C 0.36832(16) 0.4547(2) 0.36206(13) 0.0229(6) Uani 1 1 d . . .
H3A H 0.3959 0.4942 0.3310 0.028 Uiso 1 1 calc R A .
H3B H 0.4016 0.4666 0.3978 0.028 Uiso 1 1 calc R . .
C4 C 0.28744(18) 0.5164(3) 0.36739(14) 0.0288(7) Uani 1 1 d . A .
H4A H 0.2624 0.4837 0.4012 0.035 Uiso 1 1 calc R . .
H4B H 0.2954 0.6057 0.3729 0.035 Uiso 1 1 calc R . .
C5 C 0.23223(19) 0.4947(3) 0.31490(15) 0.0384(8) Uani 1 1 d . . .
H5A H 0.1796 0.5327 0.3202 0.046 Uiso 1 1 calc R A .
H5B H 0.2548 0.5335 0.2815 0.046 Uiso 1 1 calc R . .
C6 C 0.22192(18) 0.3589(4) 0.30455(14) 0.0357(8) Uani 1 1 d . A .
H6A H 0.1867 0.3456 0.2698 0.043 Uiso 1 1 calc R . .
H6B H 0.1962 0.3212 0.3370 0.043 Uiso 1 1 calc R . .
C7 C 0.30256(17) 0.2977(3) 0.29757(12) 0.0283(6) Uani 1 1 d . . .
H7A H 0.3265 0.3317 0.2636 0.034 Uiso 1 1 calc R A .
H7B H 0.2945 0.2086 0.2914 0.034 Uiso 1 1 calc R . .
C8 C 0.52790(15) 0.3089(2) 0.39352(11) 0.0166(5) Uani 1 1 d . A .
H8 H 0.5257 0.3995 0.3873 0.020 Uiso 1 1 calc R . .
C9 C 0.50814(18) 0.2887(3) 0.45528(11) 0.0232(6) Uani 1 1 d . . .
H9A H 0.4530 0.3169 0.4605 0.028 Uiso 1 1 calc R A .
H9B H 0.5111 0.2002 0.4643 0.028 Uiso 1 1 calc R . .
C10 C 0.56640(19) 0.3590(3) 0.49546(12) 0.0299(7) Uani 1 1 d . A .
H10A H 0.5600 0.4480 0.4886 0.036 Uiso 1 1 calc R . .
H10B H 0.5542 0.3423 0.5353 0.036 Uiso 1 1 calc R . .
C11 C 0.6519(2) 0.3219(4) 0.48681(17) 0.0488(11) Uani 1 1 d . . .
H11A H 0.6886 0.3716 0.5120 0.059 Uiso 1 1 calc R A .
H11B H 0.6596 0.2347 0.4973 0.059 Uiso 1 1 calc R . .
C12 C 0.67154(19) 0.3402(4) 0.42572(18) 0.0512(12) Uani 1 1 d . A .
H12A H 0.7267 0.3115 0.4209 0.061 Uiso 1 1 calc R . .
H12B H 0.6692 0.4287 0.4165 0.061 Uiso 1 1 calc R . .
C13 C 0.61419(16) 0.2711(3) 0.38454(14) 0.0313(7) Uani 1 1 d . . .
H13A H 0.6204 0.1817 0.3908 0.038 Uiso 1 1 calc R A .
H13B H 0.6268 0.2894 0.3450 0.038 Uiso 1 1 calc R . .
C14 C 0.4360(3) 0.0830(4) 0.3642(3) 0.0155(14) Uani 0.588(4) 1 d PD A 1
H14 H 0.4253 0.0880 0.4053 0.019 Uiso 0.588(4) 1 calc PR A 1
C15 C 0.3633(3) 0.0215(4) 0.3332(2) 0.0214(10) Uani 0.588(4) 1 d PD A 1
H15A H 0.3147 0.0682 0.3409 0.026 Uiso 0.588(4) 1 calc PR A 1
H15B H 0.3695 0.0240 0.2917 0.026 Uiso 0.588(4) 1 calc PR A 1
C16 C 0.3529(3) -0.1119(4) 0.3516(2) 0.0303(13) Uani 0.588(4) 1 d PD A 1
H16A H 0.3408 -0.1139 0.3921 0.036 Uiso 0.588(4) 1 calc PR A 1
H16B H 0.3071 -0.1484 0.3291 0.036 Uiso 0.588(4) 1 calc PR A 1
C17 C 0.4274(4) -0.1887(8) 0.3436(4) 0.033(2) Uani 0.588(4) 1 d PD A 1
H17A H 0.4190 -0.2734 0.3570 0.040 Uiso 0.588(4) 1 calc PR A 1
H17B H 0.4378 -0.1922 0.3027 0.040 Uiso 0.588(4) 1 calc PR A 1
C18 C 0.4986(3) -0.1316(4) 0.3770(3) 0.0363(14) Uani 0.588(4) 1 d PD A 1
H18A H 0.5474 -0.1791 0.3702 0.044 Uiso 0.588(4) 1 calc PR A 1
H18B H 0.4901 -0.1353 0.4182 0.044 Uiso 0.588(4) 1 calc PR A 1
C19 C 0.5102(3) 0.0020(4) 0.3594(3) 0.0300(12) Uani 0.588(4) 1 d PD A 1
H19A H 0.5258 0.0038 0.3196 0.036 Uiso 0.588(4) 1 calc PR A 1
H19B H 0.5548 0.0375 0.3836 0.036 Uiso 0.588(4) 1 calc PR A 1
C20 C 0.8208(5) 0.7739(7) 0.5414(3) 0.054(3) Uani 0.50 1 d PD B -1
H20 H 0.8575 0.8094 0.5690 0.065 Uiso 0.50 1 calc PR B -1
C23 C 0.7125(5) 0.6704(8) 0.4616(4) 0.041(3) Uani 0.50 1 d PD B -1
H23 H 0.6758 0.6354 0.4339 0.049 Uiso 0.50 1 calc PR B -1
C22 C 0.7785(5) 0.6029(6) 0.4826(4) 0.050(2) Uani 0.50 1 d PD B -1
H22 H 0.7864 0.5217 0.4695 0.060 Uiso 0.50 1 calc PR B -1
C21 C 0.8326(4) 0.6545(7) 0.5226(4) 0.057(3) Uani 0.50 1 d PD B -1
H21 H 0.8775 0.6087 0.5372 0.068 Uiso 0.50 1 calc PR B -1
C24 C 0.7004(5) 0.7880(7) 0.4811(4) 0.058(3) Uani 0.50 1 d PD B -1
H24 H 0.6543 0.8326 0.4680 0.070 Uiso 0.50 1 calc PR B -1
C15A C 0.4550(4) 0.0019(5) 0.3019(2) 0.0205(14) Uani 0.412(4) 1 d PD A 2
H15C H 0.4972 0.0298 0.2774 0.025 Uiso 0.412(4) 1 calc PR A 2
H15D H 0.4027 0.0147 0.2810 0.025 Uiso 0.412(4) 1 calc PR A 2
C19A C 0.3940(4) 0.0375(5) 0.3950(3) 0.0202(14) Uani 0.412(4) 1 d PD A 2
H19C H 0.3408 0.0490 0.3751 0.024 Uiso 0.412(4) 1 calc PR A 2
H19D H 0.3965 0.0878 0.4300 0.024 Uiso 0.412(4) 1 calc PR A 2
C18A C 0.4068(5) -0.0975(5) 0.4101(3) 0.0256(16) Uani 0.412(4) 1 d PD A 2
H18C H 0.3649 -0.1251 0.4349 0.031 Uiso 0.412(4) 1 calc PR A 2
H18D H 0.4592 -0.1079 0.4312 0.031 Uiso 0.412(4) 1 calc PR A 2
C16A C 0.4664(5) -0.1342(5) 0.3155(4) 0.0331(19) Uani 0.412(4) 1 d PD A 2
H16C H 0.5206 -0.1482 0.3334 0.040 Uiso 0.412(4) 1 calc PR A 2
H16D H 0.4608 -0.1827 0.2800 0.040 Uiso 0.412(4) 1 calc PR A 2
C17A C 0.4039(7) -0.1752(11) 0.3560(4) 0.028(2) Uani 0.412(4) 1 d PD A 2
H17C H 0.3501 -0.1687 0.3364 0.033 Uiso 0.412(4) 1 calc PR A 2
H17D H 0.4131 -0.2622 0.3663 0.033 Uiso 0.412(4) 1 calc PR A 2
C14A C 0.4590(5) 0.0767(5) 0.3568(3) 0.014(2) Uani 0.412(4) 1 d PD A 2
H14A H 0.5115 0.0591 0.3775 0.016 Uiso 0.412(4) 1 calc PR A 2
C25 C 0.7559(6) 0.8408(7) 0.5199(4) 0.048(3) Uani 0.50 1 d PD B -1
H25 H 0.7492 0.9232 0.5317 0.058 Uiso 0.50 1 calc PR B -1

loop_
_atom_site_aniso_label
_atom_site_aniso_U_11
_atom_site_aniso_U_22
_atom_site_aniso_U_33
_atom_site_aniso_U_23
_atom_site_aniso_U_13
_atom_site_aniso_U_12
Pt1 0.02127(6) 0.00955(6) 0.01121(6) 0.000 -0.00067(4) 0.000
Br1 0.0874(3) 0.02288(16) 0.03653(19) -0.01135(14) 0.02044(19) -0.02421(18)
Zn1 0.0584(4) 0.0100(2) 0.0235(2) 0.000 0.0147(2) 0.000
P1 0.0184(3) 0.0115(3) 0.0109(2) -0.0009(2) -0.0027(2) 0.0008(3)
C2 0.0174(12) 0.0173(12) 0.0129(11) -0.0008(9) -0.0005(9) -0.0025(10)
C3 0.0198(13) 0.0155(12) 0.0329(15) -0.0021(11) -0.0037(11) 0.0008(10)
C4 0.0242(15) 0.0221(14) 0.0398(18) -0.0017(13) -0.0005(13) 0.0053(12)
C5 0.0258(16) 0.051(2) 0.0375(18) 0.0062(16) -0.0054(14) 0.0145(15)
C6 0.0179(14) 0.061(2) 0.0268(15) -0.0121(16) -0.0068(12) 0.0017(14)
C7 0.0193(13) 0.0441(18) 0.0208(13) -0.0103(13) -0.0029(11) -0.0007(12)
C8 0.0167(12) 0.0159(12) 0.0168(12) -0.0042(10) -0.0013(9) 0.0016(10)
C9 0.0292(15) 0.0241(13) 0.0154(12) -0.0025(11) -0.0049(11) 0.0005(11)
C10 0.0384(17) 0.0303(16) 0.0191(13) -0.0090(12) -0.0124(12) 0.0039(13)
C11 0.037(2) 0.051(2) 0.054(2) -0.0298(19) -0.0293(17) 0.0139(17)
C12 0.0170(15) 0.069(3) 0.066(3) -0.046(2) -0.0094(16) -0.0001(16)
C13 0.0167(12) 0.0387(19) 0.0380(16) -0.0234(14) -0.0031(11) 0.0013(12)
C14 0.016(3) 0.012(2) 0.019(3) -0.0004(19) -0.002(2) 0.0079(19)
C15 0.024(2) 0.016(2) 0.024(2) -0.0022(18) -0.0003(18) -0.0064(18)
C16 0.046(3) 0.019(2) 0.026(3) -0.002(2) 0.004(2) -0.017(2)
C17 0.055(5) 0.012(3) 0.033(4) -0.004(3) 0.005(4) 0.001(4)
C18 0.050(4) 0.015(2) 0.044(3) 0.007(2) 0.002(3) 0.005(2)
C19 0.031(3) 0.016(2) 0.043(3) 0.005(2) 0.001(2) 0.002(2)
C20 0.079(8) 0.056(7) 0.029(4) -0.013(5) 0.016(5) -0.048(6)
C23 0.055(8) 0.043(6) 0.025(5) -0.007(5) 0.002(4) -0.021(5)
C22 0.060(7) 0.050(6) 0.043(5) -0.008(5) 0.012(5) -0.025(4)
C21 0.061(7) 0.064(7) 0.046(5) 0.001(5) 0.004(5) -0.032(5)
C24 0.072(8) 0.049(6) 0.057(6) -0.005(5) 0.023(6) -0.023(5)
C15A 0.038(4) 0.012(3) 0.012(3) 0.000(2) 0.003(3) -0.003(3)
C19A 0.026(3) 0.019(3) 0.015(3) 0.006(3) 0.005(3) -0.006(3)
C18A 0.037(4) 0.019(3) 0.021(3) 0.006(3) 0.003(3) -0.009(3)
C16A 0.052(5) 0.009(3) 0.039(4) -0.003(3) 0.010(4) -0.004(3)
C17A 0.040(6) 0.012(5) 0.032(6) 0.004(4) 0.003(4) -0.004(5)
C14A 0.015(5) 0.011(3) 0.014(4) -0.008(3) 0.000(3) 0.005(3)
C25 0.063(9) 0.046(7) 0.036(6) -0.015(5) 0.015(5) -0.031(6)

loop_
_atom_type_symbol
_atom_type_description
_atom_type_scat_dispersion_real
_atom_type_scat_dispersion_imag
_atom_type_scat_source
C C 0.0033 0.0016 'International Tables Vol C Tables 4.2.6.8 and 6.1.1.4'
H H 0.0000 0.0000 'International Tables Vol C Tables 4.2.6.8 and 6.1.1.4'
P P 0.1023 0.0942 'International Tables Vol C Tables 4.2.6.8 and 6.1.1.4'
Zn Zn 0.2839 1.4301 'International Tables Vol C Tables 4.2.6.8 and 6.1.1.4'
Br Br -0.2901 2.4595 'International Tables Vol C Tables 4.2.6.8 and 6.1.1.4'
Pt Pt -1.7033 8.3905 'International Tables Vol C Tables 4.2.6.8 and 6.1.1.4'

loop_
_geom_angle_atom_site_label_1
_geom_angle_atom_site_label_2
_geom_angle_atom_site_label_3
_geom_angle
_geom_angle_site_symmetry_1
_geom_angle_site_symmetry_3
P1 Pt1 P1 176.28(3) 2_655 .
P1 Pt1 Zn1 91.860(17) 2_655 .
P1 Pt1 Zn1 91.860(17) . .
Br1 Zn1 Br1 118.75(3) . 2_655
Br1 Zn1 Pt1 120.626(15) . .
Br1 Zn1 Pt1 120.626(15) 2_655 .
C8 P1 C2 105.70(11) . .
C8 P1 C14A 103.2(3) . .
C2 P1 C14A 114.3(3) . .
C8 P1 C14 106.1(2) . .
C2 P1 C14 101.00(19) . .
C14A P1 C14 13.5(3) . .
C8 P1 Pt1 113.33(9) . .
C2 P1 Pt1 116.29(8) . .
C14A P1 Pt1 103.4(2) . .
C14 P1 Pt1 113.2(2) . .
C3 C2 C7 109.7(2) . .
C3 C2 P1 112.87(18) . .
C7 C2 P1 110.02(18) . .
C3 C2 H2 108.0 . .
C7 C2 H2 108.0 . .
P1 C2 H2 108.0 . .
C2 C3 C4 112.0(2) . .
C2 C3 H3A 109.2 . .
C4 C3 H3A 109.2 . .
C2 C3 H3B 109.2 . .
C4 C3 H3B 109.2 . .
H3A C3 H3B 107.9 . .
C5 C4 C3 111.4(3) . .
C5 C4 H4A 109.3 . .
C3 C4 H4A 109.3 . .
C5 C4 H4B 109.3 . .
C3 C4 H4B 109.3 . .
H4A C4 H4B 108.0 . .
C6 C5 C4 110.1(3) . .
C6 C5 H5A 109.7 . .
C4 C5 H5A 109.7 . .
C6 C5 H5B 109.7 . .
C4 C5 H5B 109.7 . .
H5A C5 H5B 108.2 . .
C5 C6 C7 110.7(3) . .
C5 C6 H6A 109.5 . .
C7 C6 H6A 109.5 . .
C5 C6 H6B 109.5 . .
C7 C6 H6B 109.5 . .
H6A C6 H6B 108.1 . .
C6 C7 C2 111.5(2) . .
C6 C7 H7A 109.3 . .
C2 C7 H7A 109.3 . .
C6 C7 H7B 109.3 . .
C2 C7 H7B 109.3 . .
H7A C7 H7B 108.0 . .
C9 C8 C13 110.9(2) . .
C9 C8 P1 115.52(19) . .
C13 C8 P1 112.16(18) . .
C9 C8 H8 105.8 . .
C13 C8 H8 105.8 . .
P1 C8 H8 105.8 . .
C10 C9 C8 110.5(2) . .
C10 C9 H9A 109.6 . .
C8 C9 H9A 109.6 . .
C10 C9 H9B 109.6 . .
C8 C9 H9B 109.6 . .
H9A C9 H9B 108.1 . .
C11 C10 C9 111.0(3) . .
C11 C10 H10A 109.4 . .
C9 C10 H10A 109.4 . .
C11 C10 H10B 109.4 . .
C9 C10 H10B 109.4 . .
H10A C10 H10B 108.0 . .
C12 C11 C10 111.0(3) . .
C12 C11 H11A 109.4 . .
C10 C11 H11A 109.4 . .
C12 C11 H11B 109.4 . .
C10 C11 H11B 109.4 . .
H11A C11 H11B 108.0 . .
C11 C12 C13 112.0(3) . .
C11 C12 H12A 109.2 . .
C13 C12 H12A 109.2 . .
C11 C12 H12B 109.2 . .
C13 C12 H12B 109.2 . .
H12A C12 H12B 107.9 . .
C12 C13 C8 110.1(2) . .
C12 C13 H13A 109.6 . .
C8 C13 H13A 109.6 . .
C12 C13 H13B 109.6 . .
C8 C13 H13B 109.6 . .
H13A C13 H13B 108.2 . .
C15 C14 C19 109.8(4) . .
C15 C14 P1 114.5(4) . .
C19 C14 P1 110.1(3) . .
C15 C14 H14 107.4 . .
C19 C14 H14 107.4 . .
P1 C14 H14 107.4 . .
C16 C15 C14 112.4(4) . .
C16 C15 H15A 109.1 . .
C14 C15 H15A 109.1 . .
C16 C15 H15B 109.1 . .
C14 C15 H15B 109.1 . .
H15A C15 H15B 107.9 . .
C17 C16 C15 112.2(5) . .
C17 C16 H16A 109.2 . .
C15 C16 H16A 109.2 . .
C17 C16 H16B 109.2 . .
C15 C16 H16B 109.2 . .
H16A C16 H16B 107.9 . .
C18 C17 C16 109.5(5) . .
C18 C17 H17A 109.8 . .
C16 C17 H17A 109.8 . .
C18 C17 H17B 109.8 . .
C16 C17 H17B 109.8 . .
H17A C17 H17B 108.2 . .
C17 C18 C19 111.0(6) . .
C17 C18 H18A 109.4 . .
C19 C18 H18A 109.4 . .
C17 C18 H18B 109.4 . .
C19 C18 H18B 109.4 . .
H18A C18 H18B 108.0 . .
C18 C19 C14 114.2(4) . .
C18 C19 H19A 108.7 . .
C14 C19 H19A 108.7 . .
C18 C19 H19B 108.7 . .
C14 C19 H19B 108.7 . .
H19A C19 H19B 107.6 . .
C25 C20 C21 120.2(4) . .
C25 C20 H20 119.9 . .
C21 C20 H20 119.9 . .
C24 C23 C22 120.2(4) . .
C24 C23 H23 119.9 . .
C22 C23 H23 119.9 . .
C21 C22 C23 119.9(5) . .
C21 C22 H22 120.1 . .
C23 C22 H22 120.1 . .
C22 C21 C20 119.7(5) . .
C22 C21 H21 120.2 . .
C20 C21 H21 120.2 . .
C23 C24 C25 119.8(5) . .
C23 C24 H24 120.1 . .
C25 C24 H24 120.1 . .
C14A C15A C16A 110.1(5) . .
C14A C15A H15C 109.6 . .
C16A C15A H15C 109.6 . .
C14A C15A H15D 109.6 . .
C16A C15A H15D 109.6 . .
H15C C15A H15D 108.2 . .
C14A C19A C18A 108.2(5) . .
C14A C19A H19C 110.1 . .
C18A C19A H19C 110.1 . .
C14A C19A H19D 110.1 . .
C18A C19A H19D 110.1 . .
H19C C19A H19D 108.4 . .
C19A C18A C17A 110.1(7) . .
C19A C18A H18C 109.6 . .
C17A C18A H18C 109.6 . .
C19A C18A H18D 109.6 . .
C17A C18A H18D 109.6 . .
H18C C18A H18D 108.1 . .
C15A C16A C17A 109.4(7) . .
C15A C16A H16C 109.8 . .
C17A C16A H16C 109.8 . .
C15A C16A H16D 109.8 . .
C17A C16A H16D 109.8 . .
H16C C16A H16D 108.2 . .
C18A C17A C16A 111.7(7) . .
C18A C17A H17C 109.3 . .
C16A C17A H17C 109.3 . .
C18A C17A H17D 109.3 . .
C16A C17A H17D 109.3 . .
H17C C17A H17D 107.9 . .
C19A C14A C15A 110.9(6) . .
C19A C14A P1 113.5(4) . .
C15A C14A P1 109.6(5) . .
C19A C14A H14A 107.5 . .
C15A C14A H14A 107.5 . .
P1 C14A H14A 107.5 . .
C20 C25 C24 120.2(5) . .
C20 C25 H25 119.9 . .
C24 C25 H25 119.9 . .

loop_
_geom_bond_atom_site_label_1
_geom_bond_atom_site_label_2
_geom_bond_distance
_geom_bond_site_symmetry_2
Pt1 P1 2.2760(6) 2_655
Pt1 P1 2.2760(6) .
Pt1 Zn1 2.4040(6) .
Br1 Zn1 2.3305(5) .
Zn1 Br1 2.3305(5) 2_655
P1 C8 1.840(3) .
P1 C2 1.851(3) .
P1 C14A 1.851(6) .
P1 C14 1.871(5) .
C2 C3 1.526(4) .
C2 C7 1.532(4) .
C2 H2 1.0000 .
C3 C4 1.528(4) .
C3 H3A 0.9900 .
C3 H3B 0.9900 .
C4 C5 1.517(4) .
C4 H4A 0.9900 .
C4 H4B 0.9900 .
C5 C6 1.510(5) .
C5 H5A 0.9900 .
C5 H5B 0.9900 .
C6 C7 1.528(4) .
C6 H6A 0.9900 .
C6 H6B 0.9900 .
C7 H7A 0.9900 .
C7 H7B 0.9900 .
C8 C9 1.529(4) .
C8 C13 1.534(4) .
C8 H8 1.0000 .
C9 C10 1.524(4) .
C9 H9A 0.9900 .
C9 H9B 0.9900 .
C10 C11 1.517(5) .
C10 H10A 0.9900 .
C10 H10B 0.9900 .
C11 C12 1.510(6) .
C11 H11A 0.9900 .
C11 H11B 0.9900 .
C12 C13 1.523(4) .
C12 H12A 0.9900 .
C12 H12B 0.9900 .
C13 H13A 0.9900 .
C13 H13B 0.9900 .
C14 C15 1.536(5) .
C14 C19 1.537(5) .
C14 H14 1.0000 .
C15 C16 1.531(5) .
C15 H15A 0.9900 .
C15 H15B 0.9900 .
C16 C17 1.527(6) .
C16 H16A 0.9900 .
C16 H16B 0.9900 .
C17 C18 1.523(6) .
C17 H17A 0.9900 .
C17 H17B 0.9900 .
C18 C19 1.532(5) .
C18 H18A 0.9900 .
C18 H18B 0.9900 .
C19 H19A 0.9900 .
C19 H19B 0.9900 .
C20 C25 1.381(6) .
C20 C21 1.394(5) .
C20 H20 0.9500 .
C23 C24 1.382(6) .
C23 C22 1.395(6) .
C23 H23 0.9500 .
C22 C21 1.387(5) .
C22 H22 0.9500 .
C21 H21 0.9500 .
C24 C25 1.388(5) .
C24 H24 0.9500 .
C15A C14A 1.526(6) .
C15A C16A 1.529(6) .
C15A H15C 0.9900 .
C15A H15D 0.9900 .
C19A C14A 1.520(6) .
C19A C18A 1.527(6) .
C19A H19C 0.9900 .
C19A H19D 0.9900 .
C18A C17A 1.529(6) .
C18A H18C 0.9900 .
C18A H18D 0.9900 .
C16A C17A 1.530(6) .
C16A H16C 0.9900 .
C16A H16D 0.9900 .
C17A H17C 0.9900 .
C17A H17D 0.9900 .
C14A H14A 1.0000 .
C25 H25 0.9500 .
